data_7236016
loop_
_publ_author_name
'Filipovi\'c, Nenad R.'
'Bjelogrli\'c, Sne\<zana'
'Marinkovi\'c, Aleksandar'
'Verbi\'c, Tatjana \<Z.'
'Cvijeti\'c, Ilija N.'
'Sen\'canski, Milan'
'Rodi\'c, Marko'
'Vuj\<ci\'c, Miroslava'
'Sladi\'c, Du\<san'
'Strikovi\'c, Zlatko'
'Todorovi\'c, Tamara R.'
'Muller, Christian D.'

_publ_section_title
;
 Zn(ii) complex with 2-quinolinecarboxaldehyde selenosemicarbazone:
 synthesis, structure, interaction studies with DNA/HSA, molecular docking
 and caspase-8 and -9 independent apoptose induction
;
_journal_issue 115
_journal_name_full 'RSC Advances'
_journal_page_first 95191
_journal_paper_doi 10.1039/C5RA19849F
_journal_volume 5
_journal_year 2015
_chemical_compound_source synthetic
_chemical_formula_moiety '(C22 H20 N8 Se2 Zn 2+), 2(Cl O4 1-), C2 H6 O'
_chemical_formula_sum 'C24 H26 Cl2 N8 O9 Se2 Zn'
_chemical_formula_weight 864.72
_chemical_name_common 'bis(2-quinolinealdehyde selenosemicarbazone)zinc(II) perchlorate  ethanol solvate'
_chemical_name_systematic 'bis(2-quinolinealdehyde selenosemicarbazone)zinc(II) perchlorate  ethanol solvate'
_space_group_IT_number 14
_space_group_name_Hall '-P 2ybc'
_space_group_name_H-M_alt 'P 1 21/c 1'
_symmetry_cell_setting monoclinic
_symmetry_Int_Tables_number 14
_symmetry_space_group_name_Hall '-P 2ybc'
_symmetry_space_group_name_H-M 'P 1 21/c 1'
_atom_sites_solution_hydrogens mixed
_atom_sites_solution_primary dual
_atom_sites_solution_secondary direct
_audit_creation_date 2014-09-19T21:16:15-00:00
_audit_creation_method 'WinGX routine CIF_UPDATE'
_audit_update_record
;
2015-07-19 deposited with the CCDC.
2015-10-15 downloaded from the CCDC.
;
_cell_angle_alpha 90
_cell_angle_beta 98.5190(15)
_cell_angle_gamma 90
_cell_formula_units_Z 4
_cell_length_a 11.14856(17)
_cell_length_b 13.88140(18)
_cell_length_c 20.8541(3)
_cell_measurement_reflns_used 13809
_cell_measurement_temperature 294(2)
_cell_measurement_theta_max 31.992
_cell_measurement_theta_min 3.275
_cell_volume 3191.72(8)
_computing_cell_refinement 'CrysAlisPro (Agilent Technologies, 2013)'
_computing_data_collection 'CrysAlisPro (Agilent Technologies, 2013)'
_computing_data_reduction 'CrysAlisPro (Agilent Technologies, 2013)'
_computing_molecular_graphics 'ORTEP for Windows (Farrugia, 2012)'
_computing_publication_material 'SHELXLE (H\"ubschle et al., 2011)'
_computing_structure_refinement 'SHELXL-2014/6 (Sheldrick, 2008)'
_computing_structure_solution 'SHELXT (Sheldrick, 2008)'
_diffrn_ambient_temperature 294(2)
_diffrn_detector 'CCD area detector'
_diffrn_detector_area_resol_mean 16.328
_diffrn_measured_fraction_theta_full 0.998
_diffrn_measured_fraction_theta_max 0.942
_diffrn_measurement_device '\k-geometry diffractometer'
_diffrn_measurement_device_type 'Gemini S (Agilent Technologies)'
_diffrn_measurement_method '\w scans'
_diffrn_measurement_specimen_support 'glass fiber'
_diffrn_orient_matrix_UB_11 0.0518438
_diffrn_orient_matrix_UB_12 0.0094822
_diffrn_orient_matrix_UB_13 0.0232233
_diffrn_orient_matrix_UB_21 -0.0364309
_diffrn_orient_matrix_UB_22 0.0264054
_diffrn_orient_matrix_UB_23 0.018943
_diffrn_orient_matrix_UB_31 -0.0110266
_diffrn_orient_matrix_UB_32 -0.0427221
_diffrn_orient_matrix_UB_33 0.0168707
_diffrn_radiation_collimation '0.8 mm'
_diffrn_radiation_monochromator graphite
_diffrn_radiation_probe x-ray
_diffrn_radiation_type MoK\a
_diffrn_radiation_wavelength 0.71073
_diffrn_reflns_av_R_equivalents 0.0213
_diffrn_reflns_av_unetI/netI 0.0284
_diffrn_reflns_Laue_measured_fraction_full 0.998
_diffrn_reflns_Laue_measured_fraction_max 0.942
_diffrn_reflns_limit_h_max 16
_diffrn_reflns_limit_h_min -16
_diffrn_reflns_limit_k_max 20
_diffrn_reflns_limit_k_min -20
_diffrn_reflns_limit_l_max 31
_diffrn_reflns_limit_l_min -31
_diffrn_reflns_number 55626
_diffrn_reflns_point_group_measured_fraction_full 0.998
_diffrn_reflns_point_group_measured_fraction_max 0.942
_diffrn_reflns_theta_full 26.32
_diffrn_reflns_theta_max 32.505
_diffrn_reflns_theta_min 3.097
_diffrn_source 'fine focus sealed X-ray tube'
_diffrn_source_current 50
_diffrn_source_power 2
_diffrn_source_type 'Enhance Mo (Agilent Technologies)'
_diffrn_source_voltage 40
_exptl_absorpt_coefficient_mu 3.281
_exptl_absorpt_correction_T_max 0.432
_exptl_absorpt_correction_T_min 0.197
_exptl_absorpt_correction_type gaussian
_exptl_absorpt_process_details
;
Numerical absorption correction based on gaussian integration over
a multifaceted crystal model followed by empirical absorption correction 
using spherical harmonics, implemented in SCALE3 ABSPACK scaling algorithm
in CrysAlisPro (Agilent Technologies, 2013).
;
_exptl_crystal_colour red
_exptl_crystal_density_diffrn 1.8
_exptl_crystal_description block
_exptl_crystal_F_000 1720
_exptl_crystal_recrystallization_method 'Crystallization from ethanolic solution'
_exptl_crystal_size_max 0.7045
_exptl_crystal_size_mid 0.5355
_exptl_crystal_size_min 0.2998
_refine_diff_density_max 0.845
_refine_diff_density_min -0.586
_refine_diff_density_rms 0.088
_refine_ls_extinction_method none
_refine_ls_goodness_of_fit_ref 1.072
_refine_ls_hydrogen_treatment mixed
_refine_ls_matrix_type full
_refine_ls_number_parameters 435
_refine_ls_number_reflns 10890
_refine_ls_number_restraints 9
_refine_ls_restrained_S_all 1.073
_refine_ls_R_factor_all 0.0515
_refine_ls_R_factor_gt 0.0374
_refine_ls_shift/su_max 0.001
_refine_ls_shift/su_mean 0
_refine_ls_structure_factor_coef Fsqd
_refine_ls_weighting_details 'w=1/[\s^2^(Fo^2^)+(0.0557P)^2^+1.6812P] where P=(Fo^2^+2Fc^2^)/3'
_refine_ls_weighting_scheme calc
_refine_ls_wR_factor_gt 0.1021
_refine_ls_wR_factor_ref 0.1089
_reflns_number_gt 8743
_reflns_number_total 10890
_reflns_threshold_expression 'I > 2\s(I)'
_cod_data_source_file c5ra19849f2.cif
_cod_data_source_block 1
_cod_original_cell_volume 3191.73(8)
_cod_original_sg_symbol_H-M 'P 21/c'
_cod_database_code 7236016
_shelxl_version_number 2014/6

loop_
_symmetry_equiv_pos_as_xyz
'x, y, z'
'-x, y+1/2, -z+1/2'
'-x, -y, -z'
'x, -y-1/2, z-1/2'

loop_
_atom_site_label
_atom_site_type_symbol
_atom_site_fract_x
_atom_site_fract_y
_atom_site_fract_z
_atom_site_U_iso_or_equiv
_atom_site_adp_type
_atom_site_occupancy
_atom_site_calc_flag
_atom_site_disorder_assembly
_atom_site_disorder_group
Se1A Se -0.02129(2) 0.54850(2) 0.28642(2) 0.04050(7) Uani 1 d . .
Se1 Se 0.11330(2) 0.78983(2) 0.23542(2) 0.04399(7) Uani 1 d . .
Zn1 Zn 0.01628(2) 0.71860(2) 0.33235(2) 0.03199(6) Uani 1 d . .
N1 N 0.03650(17) 0.66699(12) 0.43420(8) 0.0330(3) Uani 1 d . .
N2 N 0.20874(16) 0.68180(13) 0.35970(9) 0.0352(4) Uani 1 d . .
N1A N -0.04361(17) 0.86506(12) 0.35592(9) 0.0341(3) Uani 1 d . .
N3 N 0.29057(18) 0.68719(17) 0.31786(11) 0.0444(4) Uani 1 d . .
H3 H 0.363(2) 0.666(3) 0.3312(17) 0.068(10) Uiso 1 d . .
N2A N -0.16924(17) 0.73316(14) 0.28272(9) 0.0368(4) Uani 1 d . .
N4 N 0.3525(3) 0.7473(3) 0.22797(15) 0.0746(9) Uani 1 d . .
H4A H 0.4224 0.7224 0.2411 0.089 Uiso 1 calc . .
H4B H 0.3405 0.7789 0.1921 0.089 Uiso 1 calc . .
N3A N -0.22822(19) 0.66044(16) 0.24721(12) 0.0477(5) Uani 1 d . .
H3A H -0.298(2) 0.674(3) 0.2270(16) 0.070(10) Uiso 1 d . .
N4A N -0.2388(2) 0.50743(19) 0.21061(13) 0.0619(7) Uani 1 d . .
H4C H -0.3102 0.5204 0.1908 0.074 Uiso 1 calc . .
H4D H -0.2088 0.4508 0.2078 0.074 Uiso 1 calc . .
C1 C 0.2640(2) 0.73731(19) 0.26272(12) 0.0429(5) Uani 1 d . .
C2 C 0.2408(2) 0.64639(17) 0.41602(12) 0.0407(5) Uani 1 d . .
H2 H 0.3199 0.6256 0.4294 0.049 Uiso 1 calc . .
C1A C -0.1757(2) 0.57389(17) 0.24504(12) 0.0408(5) Uani 1 d . .
C3 C 0.1492(2) 0.63971(16) 0.45849(10) 0.0363(4) Uani 1 d . .
C2A C -0.2198(2) 0.81501(18) 0.28452(12) 0.0426(5) Uani 1 d . .
H2A H -0.2962 0.8271 0.2614 0.051 Uiso 1 calc . .
C4 C 0.1816(2) 0.60428(19) 0.52220(12) 0.0458(5) Uani 1 d . .
H4 H 0.2611 0.586 0.5371 0.055 Uiso 1 calc . .
C3A C -0.1525(2) 0.88930(16) 0.32450(11) 0.0377(4) Uani 1 d . .
C5 C 0.0949(3) 0.59742(19) 0.56121(11) 0.0474(6) Uani 1 d . .
H5 H 0.1151 0.5763 0.6038 0.057 Uiso 1 calc . .
C4A C -0.2041(2) 0.98136(18) 0.32770(14) 0.0479(6) Uani 1 d . .
H4E H -0.2805 0.995 0.305 0.058 Uiso 1 calc . .
C6 C -0.0250(2) 0.62221(17) 0.53724(11) 0.0414(5) Uani 1 d . .
C5A C -0.1405(3) 1.04941(18) 0.36447(15) 0.0531(6) Uani 1 d . .
H5A H -0.1736 1.1104 0.3676 0.064 Uiso 1 calc . .
C7 C -0.0526(2) 0.65634(15) 0.47197(10) 0.0350(4) Uani 1 d . .
C6A C -0.0246(3) 1.02882(17) 0.39807(13) 0.0461(5) Uani 1 d . .
C8 C -0.1739(2) 0.67747(19) 0.44634(12) 0.0451(5) Uani 1 d . .
H8 H -0.1923 0.7009 0.4043 0.054 Uiso 1 calc . .
C7A C 0.0219(2) 0.93420(16) 0.39268(11) 0.0377(4) Uani 1 d . .
C9 C -0.2647(3) 0.6637(2) 0.48283(15) 0.0547(6) Uani 1 d . .
H9 H -0.3447 0.6762 0.465 0.066 Uiso 1 calc . .
C8A C 0.1380(2) 0.91199(19) 0.42552(13) 0.0460(5) Uani 1 d . .
H8A H 0.1695 0.8504 0.4225 0.055 Uiso 1 calc . .
C10 C -0.2379(3) 0.6308(2) 0.54741(16) 0.0611(8) Uani 1 d . .
H10 H -0.3003 0.622 0.5719 0.073 Uiso 1 calc . .
C9A C 0.2049(3) 0.9808(2) 0.46204(15) 0.0579(7) Uani 1 d . .
H9A H 0.282 0.9659 0.4832 0.069 Uiso 1 calc . .
C11 C -0.1221(3) 0.6120(2) 0.57391(13) 0.0549(7) Uani 1 d . .
H11 H -0.1057 0.592 0.6169 0.066 Uiso 1 calc . .
C10A C 0.1577(3) 1.0735(2) 0.46757(17) 0.0655(8) Uani 1 d . .
H10A H 0.2034 1.1192 0.493 0.079 Uiso 1 calc . .
C11A C 0.0470(3) 1.0972(2) 0.43653(17) 0.0629(8) Uani 1 d . .
H11A H 0.0175 1.1592 0.4405 0.076 Uiso 1 calc . .
Cl1 Cl 0.51343(7) 0.48866(6) 0.33952(4) 0.06319(19) Uani 1 d . .
O1 O 0.4211(4) 0.4215(3) 0.32157(19) 0.1310(15) Uani 1 d . .
O2 O 0.4943(4) 0.5283(4) 0.3991(2) 0.1464(19) Uani 1 d . .
O3 O 0.5054(4) 0.5614(3) 0.2909(2) 0.1296(15) Uani 1 d . .
O4 O 0.6284(3) 0.4453(3) 0.34498(15) 0.1001(10) Uani 1 d . .
Cl2 Cl 0.51343(7) 0.86349(7) 0.38262(4) 0.0669(2) Uani 1 d . .
O5 O 0.4053(4) 0.8406(5) 0.4013(3) 0.201(3) Uani 1 d . .
O6 O 0.5999(4) 0.8943(4) 0.4309(2) 0.1471(18) Uani 1 d . .
O7 O 0.4927(5) 0.9353(4) 0.3340(3) 0.172(2) Uani 1 d . .
O8 O 0.5563(4) 0.7829(3) 0.3509(2) 0.1188(13) Uani 1 d . .
O9A O 0.4516(4) 0.1456(4) 0.33374(18) 0.0776(15) Uani 0.690(9) d A 1
H9A1 H 0.4832 0.0926 0.3314 0.116 Uiso 0.690(9) calc A 1
O9B O 0.4317(7) 0.2201(7) 0.3383(3) 0.067(3) Uani 0.310(9) d A 2
H9B H 0.4124 0.2761 0.344 0.1 Uiso 0.310(9) calc A 2
C12 C 0.4539(5) 0.1710(5) 0.3999(2) 0.1175(19) Uani 1 d . .
H12A H 0.433 0.1145 0.4233 0.141 Uiso 0.690(9) calc A 1
H12B H 0.3916 0.2191 0.4026 0.141 Uiso 0.690(9) calc A 1
H12C H 0.4588 0.102 0.3936 0.141 Uiso 0.310(9) calc A 2
H12D H 0.3894 0.1843 0.4252 0.141 Uiso 0.310(9) calc A 2
C13 C 0.5697(6) 0.2088(6) 0.4325(3) 0.162(3) Uani 1 d . .
H13A H 0.5859 0.2698 0.4139 0.194 Uiso 1 calc . .
H13B H 0.6335 0.1644 0.4271 0.194 Uiso 1 calc . .
H13C H 0.5658 0.2169 0.4778 0.194 Uiso 1 calc . .

loop_
_atom_site_aniso_label
_atom_site_aniso_U_11
_atom_site_aniso_U_22
_atom_site_aniso_U_33
_atom_site_aniso_U_23
_atom_site_aniso_U_13
_atom_site_aniso_U_12
Se1A 0.03676(12) 0.03226(11) 0.04988(13) -0.00165(9) -0.00223(9) 0.00056(8)
Se1 0.04424(13) 0.04403(13) 0.04517(13) 0.01164(9) 0.01153(10) 0.00535(9)
Zn1 0.02707(11) 0.03246(12) 0.03530(12) 0.00133(9) 0.00091(9) 0.00293(8)
N1 0.0345(8) 0.0313(8) 0.0318(8) 0.0012(6) 0.0003(6) 0.0014(6)
N2 0.0284(8) 0.0360(8) 0.0407(9) 0.0025(7) 0.0033(7) 0.0003(7)
N1A 0.0340(8) 0.0307(8) 0.0381(9) 0.0007(7) 0.0073(7) 0.0052(7)
N3 0.0291(9) 0.0540(12) 0.0512(11) 0.0052(9) 0.0092(8) 0.0071(8)
N2A 0.0303(8) 0.0365(9) 0.0423(9) 0.0011(7) 0.0008(7) 0.0019(7)
N4 0.0496(14) 0.110(2) 0.0714(17) 0.0224(17) 0.0329(13) 0.0113(15)
N3A 0.0339(10) 0.0449(11) 0.0584(13) -0.0053(9) -0.0121(9) 0.0013(8)
N4A 0.0531(13) 0.0505(13) 0.0738(16) -0.0145(12) -0.0179(12) -0.0035(11)
C1 0.0373(11) 0.0457(12) 0.0481(12) -0.0004(10) 0.0144(9) -0.0016(9)
C2 0.0308(10) 0.0427(11) 0.0463(12) 0.0031(9) -0.0021(9) 0.0030(8)
C1A 0.0389(11) 0.0404(11) 0.0408(11) -0.0004(9) -0.0015(9) -0.0032(9)
C3 0.0369(10) 0.0342(10) 0.0348(10) 0.0024(8) -0.0047(8) 0.0003(8)
C2A 0.0312(10) 0.0449(12) 0.0505(13) 0.0048(10) 0.0020(9) 0.0081(9)
C4 0.0470(13) 0.0475(12) 0.0381(11) 0.0053(9) -0.0100(10) 0.0019(10)
C3A 0.0329(10) 0.0363(10) 0.0449(11) 0.0043(8) 0.0090(8) 0.0081(8)
C5 0.0613(15) 0.0478(13) 0.0305(10) 0.0056(9) -0.0025(10) 0.0002(11)
C4A 0.0423(12) 0.0418(12) 0.0616(15) 0.0057(11) 0.0140(11) 0.0144(10)
C6 0.0572(14) 0.0351(10) 0.0316(10) 0.0006(8) 0.0061(9) 0.0013(9)
C5A 0.0597(16) 0.0355(11) 0.0681(17) 0.0006(11) 0.0227(13) 0.0151(11)
C7 0.0418(11) 0.0299(9) 0.0334(10) -0.0001(7) 0.0055(8) 0.0004(8)
C6A 0.0558(14) 0.0342(10) 0.0511(13) -0.0038(9) 0.0175(11) 0.0044(10)
C8 0.0427(12) 0.0493(13) 0.0440(12) 0.0072(10) 0.0089(10) 0.0056(10)
C7A 0.0435(11) 0.0319(9) 0.0396(11) -0.0014(8) 0.0122(9) 0.0012(8)
C9 0.0460(14) 0.0584(16) 0.0623(16) 0.0080(13) 0.0164(12) 0.0083(12)
C8A 0.0474(13) 0.0406(11) 0.0489(13) -0.0054(10) 0.0031(10) -0.0007(10)
C10 0.0677(19) 0.0601(17) 0.0623(17) 0.0107(14) 0.0326(15) 0.0103(14)
C9A 0.0591(17) 0.0538(15) 0.0579(16) -0.0093(13) -0.0003(13) -0.0081(13)
C11 0.0748(19) 0.0510(14) 0.0426(13) 0.0071(11) 0.0212(13) 0.0060(13)
C10A 0.079(2) 0.0467(14) 0.0692(19) -0.0183(14) 0.0065(16) -0.0143(15)
C11A 0.081(2) 0.0380(13) 0.0711(19) -0.0150(12) 0.0160(16) -0.0036(13)
Cl1 0.0492(4) 0.0611(4) 0.0769(5) -0.0134(4) 0.0017(3) 0.0075(3)
O1 0.126(3) 0.147(3) 0.108(3) 0.001(2) -0.025(2) -0.070(3)
O2 0.104(3) 0.200(5) 0.145(3) -0.101(3) 0.052(3) -0.022(3)
O3 0.116(3) 0.092(2) 0.185(4) 0.059(3) 0.037(3) 0.037(2)
O4 0.0798(19) 0.129(3) 0.089(2) 0.0003(18) 0.0031(15) 0.0520(19)
Cl2 0.0387(3) 0.0848(5) 0.0742(5) 0.0016(4) -0.0017(3) 0.0002(3)
O5 0.119(3) 0.264(6) 0.246(6) -0.166(5) 0.114(4) -0.115(4)
O6 0.120(3) 0.154(4) 0.142(3) 0.015(3) -0.065(3) -0.047(3)
O7 0.183(5) 0.153(4) 0.156(4) 0.047(3) -0.050(4) 0.049(4)
O8 0.094(2) 0.134(3) 0.132(3) 0.001(2) 0.027(2) 0.046(2)
O9A 0.057(2) 0.083(4) 0.088(3) -0.013(2) -0.0085(18) -0.0026(19)
O9B 0.046(4) 0.086(7) 0.062(5) -0.006(4) -0.011(3) -0.009(4)
C12 0.110(4) 0.151(5) 0.096(4) -0.017(4) 0.029(3) -0.023(4)
C13 0.169(7) 0.224(9) 0.078(3) 0.023(4) -0.027(4) -0.078(6)

loop_
_atom_type_symbol
_atom_type_description
_atom_type_scat_dispersion_real
_atom_type_scat_dispersion_imag
_atom_type_scat_source
C C 0.0033 0.0016 'International Tables Vol C Tables 4.2.6.8 and 6.1.1.4'
H H 0 0 'International Tables Vol C Tables 4.2.6.8 and 6.1.1.4'
N N 0.0061 0.0033 'International Tables Vol C Tables 4.2.6.8 and 6.1.1.4'
O O 0.0106 0.006 'International Tables Vol C Tables 4.2.6.8 and 6.1.1.4'
Cl Cl 0.1484 0.1585 'International Tables Vol C Tables 4.2.6.8 and 6.1.1.4'
Zn Zn 0.2839 1.4301 'International Tables Vol C Tables 4.2.6.8 and 6.1.1.4'
Se Se -0.0929 2.2259 'International Tables Vol C Tables 4.2.6.8 and 6.1.1.4'

loop_
_exptl_crystal_face_index_h
_exptl_crystal_face_index_k
_exptl_crystal_face_index_l
_exptl_crystal_face_perp_dist
1 0 0 0.1449
-1 0 0 0.1549
0 1 2 0.2787
0 -1 -2 0.2367
0 -1 2 0.2576
0 1 -2 0.2576
-1 0 2 0.233
1 0 -2 0.233
-1 1 2 0.2491
1 1 -2 0.2406
5 0 1 0.1305
-1 -1 2 0.2857
3 2 5 0.2501

loop_
_geom_angle_atom_site_label_1
_geom_angle_atom_site_label_2
_geom_angle_atom_site_label_3
_geom_angle
C1A Se1A Zn1 95.08(8)
C1 Se1 Zn1 94.23(8)
N2A Zn1 N2 164.97(7)
N2A Zn1 N1A 74.02(7)
N2 Zn1 N1A 118.04(7)
N2A Zn1 N1 116.01(7)
N2 Zn1 N1 73.74(7)
N1A Zn1 N1 94.30(7)
N2A Zn1 Se1A 79.44(5)
N2 Zn1 Se1A 88.97(5)
N1A Zn1 Se1A 152.98(5)
N1 Zn1 Se1A 92.76(5)
N2A Zn1 Se1 94.00(5)
N2 Zn1 Se1 77.84(5)
N1A Zn1 Se1 89.84(5)
N1 Zn1 Se1 149.70(5)
Se1A Zn1 Se1 97.048(12)
C3 N1 C7 118.30(18)
C3 N1 Zn1 114.20(15)
C7 N1 Zn1 127.42(14)
C2 N2 N3 119.42(19)
C2 N2 Zn1 117.29(16)
N3 N2 Zn1 123.02(14)
C3A N1A C7A 117.97(19)
C3A N1A Zn1 113.85(15)
C7A N1A Zn1 127.82(15)
C1 N3 N2 119.8(2)
C1 N3 H3 122(2)
N2 N3 H3 118(2)
C2A N2A N3A 119.9(2)
C2A N2A Zn1 117.52(16)
N3A N2A Zn1 122.47(14)
C1 N4 H4A 120
C1 N4 H4B 120
H4A N4 H4B 120
C1A N3A N2A 120.31(19)
C1A N3A H3A 123(3)
N2A N3A H3A 116(3)
C1A N4A H4C 120
C1A N4A H4D 120
H4C N4A H4D 120
N4 C1 N3 116.0(2)
N4 C1 Se1 120.8(2)
N3 C1 Se1 123.15(18)
N2 C2 C3 117.4(2)
N2 C2 H2 121.3
C3 C2 H2 121.3
N4A C1A N3A 116.7(2)
N4A C1A Se1A 120.7(2)
N3A C1A Se1A 122.57(17)
N1 C3 C4 123.3(2)
N1 C3 C2 117.21(19)
C4 C3 C2 119.5(2)
N2A C2A C3A 117.1(2)
N2A C2A H2A 121.5
C3A C2A H2A 121.5
C5 C4 C3 118.9(2)
C5 C4 H4 120.6
C3 C4 H4 120.6
N1A C3A C4A 123.7(2)
N1A C3A C2A 117.06(19)
C4A C3A C2A 119.2(2)
C4 C5 C6 119.8(2)
C4 C5 H5 120.1
C6 C5 H5 120.1
C5A C4A C3A 118.5(2)
C5A C4A H4E 120.7
C3A C4A H4E 120.7
C5 C6 C11 123.1(2)
C5 C6 C7 118.7(2)
C11 C6 C7 118.1(2)
C4A C5A C6A 120.5(2)
C4A C5A H5A 119.7
C6A C5A H5A 119.7
N1 C7 C8 119.89(19)
N1 C7 C6 120.8(2)
C8 C7 C6 119.3(2)
C5A C6A C11A 123.2(3)
C5A C6A C7A 117.9(2)
C11A C6A C7A 118.9(3)
C9 C8 C7 120.5(2)
C9 C8 H8 119.7
C7 C8 H8 119.7
N1A C7A C8A 119.7(2)
N1A C7A C6A 121.4(2)
C8A C7A C6A 119.0(2)
C8 C9 C10 120.5(3)
C8 C9 H9 119.8
C10 C9 H9 119.8
C9A C8A C7A 120.2(3)
C9A C8A H8A 119.9
C7A C8A H8A 119.9
C11 C10 C9 120.4(3)
C11 C10 H10 119.8
C9 C10 H10 119.8
C8A C9A C10A 120.3(3)
C8A C9A H9A 119.8
C10A C9A H9A 119.8
C10 C11 C6 121.2(3)
C10 C11 H11 119.4
C6 C11 H11 119.4
C11A C10A C9A 120.9(3)
C11A C10A H10A 119.5
C9A C10A H10A 119.5
C10A C11A C6A 120.7(3)
C10A C11A H11A 119.7
C6A C11A H11A 119.7
O1 Cl1 O2 107.2(3)
O1 Cl1 O4 111.3(3)
O2 Cl1 O4 110.7(2)
O1 Cl1 O3 108.4(3)
O2 Cl1 O3 110.5(3)
O4 Cl1 O3 108.8(2)
O6 Cl2 O5 115.1(3)
O6 Cl2 O7 109.4(3)
O5 Cl2 O7 108.2(4)
O6 Cl2 O8 110.1(3)
O5 Cl2 O8 108.9(3)
O7 Cl2 O8 104.6(3)
C12 O9A H9A1 109.5
C12 O9B H9B 109.5
O9A C12 C13 115.3(5)
O9B C12 C13 105.5(5)
O9A C12 H12A 108.5
C13 C12 H12A 108.5
O9A C12 H12B 108.5
C13 C12 H12B 108.5
H12A C12 H12B 107.5
O9B C12 H12C 110.6
C13 C12 H12C 110.6
O9B C12 H12D 110.6
C13 C12 H12D 110.6
H12C C12 H12D 108.8
C12 C13 H13A 109.5
C12 C13 H13B 109.5
H13A C13 H13B 109.5
C12 C13 H13C 109.5
H13A C13 H13C 109.5
H13B C13 H13C 109.5

loop_
_geom_bond_atom_site_label_1
_geom_bond_atom_site_label_2
_geom_bond_distance
Se1A C1A 1.842(2)
Se1A Zn1 2.5592(3)
Se1 C1 1.842(3)
Se1 Zn1 2.6233(3)
Zn1 N2A 2.1808(18)
Zn1 N2 2.1971(18)
Zn1 N1A 2.2177(17)
Zn1 N1 2.2211(17)
N1 C3 1.338(3)
N1 C7 1.364(3)
N2 C2 1.275(3)
N2 N3 1.355(3)
N1A C3A 1.334(3)
N1A C7A 1.370(3)
N3 C1 1.339(3)
N3 H3 0.866(18)
N2A C2A 1.271(3)
N2A N3A 1.362(3)
N4 C1 1.316(3)
N4 H4A 0.86
N4 H4B 0.86
N3A C1A 1.340(3)
N3A H3A 0.846(18)
N4A C1A 1.308(3)
N4A H4C 0.86
N4A H4D 0.86
C2 C3 1.451(3)
C2 H2 0.93
C3 C4 1.413(3)
C2A C3A 1.462(4)
C2A H2A 0.93
C4 C5 1.356(4)
C4 H4 0.93
C3A C4A 1.407(3)
C5 C6 1.399(4)
C5 H5 0.93
C4A C5A 1.350(4)
C4A H4E 0.93
C6 C11 1.422(4)
C6 C7 1.431(3)
C5A C6A 1.405(4)
C5A H5A 0.93
C7 C8 1.409(3)
C6A C11A 1.411(4)
C6A C7A 1.423(3)
C8 C9 1.367(4)
C8 H8 0.93
C7A C8A 1.406(3)
C9 C10 1.412(4)
C9 H9 0.93
C8A C9A 1.371(4)
C8A H8A 0.93
C10 C11 1.352(5)
C10 H10 0.93
C9A C10A 1.401(5)
C9A H9A 0.93
C11 H11 0.93
C10A C11A 1.346(5)
C10A H10A 0.93
C11A H11A 0.93
Cl1 O1 1.399(3)
Cl1 O2 1.404(3)
Cl1 O4 1.405(3)
Cl1 O3 1.425(4)
Cl2 O6 1.356(3)
Cl2 O5 1.358(4)
Cl2 O7 1.417(5)
Cl2 O8 1.418(4)
O9A C12 1.420(4)
O9A H9A1 0.82
O9B C12 1.442(5)
O9B H9B 0.82
C12 C13 1.465(5)
C12 H12A 0.97
C12 H12B 0.97
C12 H12C 0.97
C12 H12D 0.97
C13 H13A 0.96
C13 H13B 0.96
C13 H13C 0.96

loop_
_geom_hbond_atom_site_label_D
_geom_hbond_atom_site_label_H
_geom_hbond_atom_site_label_A
_geom_hbond_distance_DH
_geom_hbond_distance_HA
_geom_hbond_distance_DA
_geom_hbond_angle_DHA
_geom_hbond_site_symmetry_A
N3 H3 O3 0.866(18) 2.39(3) 3.082(4) 137(3) .
N4 H4A O3 0.86 2.58 3.259(5) 137.1 .
N4 H4A O9A 0.86 2.49 3.041(5) 122.7 2_655
N4 H4A O9B 0.86 2.49 2.970(8) 116.3 2_655
N4 H4B O4 0.86 2.48 3.164(5) 137.3 2_655
N3A H3A O9A 0.846(18) 2.01(2) 2.802(4) 155(4) 2
N3A H3A O9B 0.846(18) 1.97(2) 2.795(7) 163(4) 2
N4A H4C O7 0.86 2.34 3.017(5) 135.4 2_545
N4A H4C O9A 0.86 2.35 3.085(5) 143.4 2
N4A H4D Se1 0.86 2.67 3.447(3) 150.1 2_545
O9A H9A1 O7 0.82 2.19 2.955(8) 156.1 1_545
O9B H9B O1 0.82 2.08 2.818(11) 150.1 .

loop_
_geom_torsion_atom_site_label_1
_geom_torsion_atom_site_label_2
_geom_torsion_atom_site_label_3
_geom_torsion_atom_site_label_4
_geom_torsion
C2 N2 N3 C1 -169.7(2)
Zn1 N2 N3 C1 16.3(3)
C2A N2A N3A C1A -180.0(2)
Zn1 N2A N3A C1A 4.4(3)
N2 N3 C1 N4 173.3(3)
N2 N3 C1 Se1 -6.9(3)
Zn1 Se1 C1 N4 176.7(3)
Zn1 Se1 C1 N3 -3.1(2)
N3 N2 C2 C3 -178.4(2)
Zn1 N2 C2 C3 -4.1(3)
N2A N3A C1A N4A 179.1(2)
N2A N3A C1A Se1A -2.3(4)
Zn1 Se1A C1A N4A 178.2(2)
Zn1 Se1A C1A N3A -0.4(2)
C7 N1 C3 C4 -2.8(3)
Zn1 N1 C3 C4 -179.75(18)
C7 N1 C3 C2 176.41(19)
Zn1 N1 C3 C2 -0.5(2)
N2 C2 C3 N1 3.1(3)
N2 C2 C3 C4 -177.7(2)
N3A N2A C2A C3A 178.9(2)
Zn1 N2A C2A C3A -5.2(3)
N1 C3 C4 C5 -0.1(4)
C2 C3 C4 C5 -179.3(2)
C7A N1A C3A C4A -0.8(3)
Zn1 N1A C3A C4A -174.46(19)
C7A N1A C3A C2A 178.8(2)
Zn1 N1A C3A C2A 5.2(3)
N2A C2A C3A N1A -0.1(3)
N2A C2A C3A C4A 179.5(2)
C3 C4 C5 C6 2.2(4)
N1A C3A C4A C5A 0.1(4)
C2A C3A C4A C5A -179.5(2)
C4 C5 C6 C11 176.4(3)
C4 C5 C6 C7 -1.3(4)
C3A C4A C5A C6A 0.8(4)
C3 N1 C7 C8 -175.2(2)
Zn1 N1 C7 C8 1.3(3)
C3 N1 C7 C6 3.6(3)
Zn1 N1 C7 C6 -179.86(15)
C5 C6 C7 N1 -1.7(3)
C11 C6 C7 N1 -179.5(2)
C5 C6 C7 C8 177.2(2)
C11 C6 C7 C8 -0.6(3)
C4A C5A C6A C11A 179.1(3)
C4A C5A C6A C7A -0.9(4)
N1 C7 C8 C9 177.6(2)
C6 C7 C8 C9 -1.3(4)
C3A N1A C7A C8A -178.8(2)
Zn1 N1A C7A C8A -6.2(3)
C3A N1A C7A C6A 0.7(3)
Zn1 N1A C7A C6A 173.36(17)
C5A C6A C7A N1A 0.1(4)
C11A C6A C7A N1A -179.9(2)
C5A C6A C7A C8A 179.6(2)
C11A C6A C7A C8A -0.3(4)
C7 C8 C9 C10 1.8(5)
N1A C7A C8A C9A 179.5(3)
C6A C7A C8A C9A -0.1(4)
C8 C9 C10 C11 -0.3(5)
C7A C8A C9A C10A 0.7(5)
C9 C10 C11 C6 -1.7(5)
C5 C6 C11 C10 -175.6(3)
C7 C6 C11 C10 2.2(4)
C8A C9A C10A C11A -1.0(5)
C9A C10A C11A C6A 0.6(5)
C5A C6A C11A C10A -179.9(3)
C7A C6A C11A C10A 0.1(5)
